data_7054535
loop_
_publ_author_name
'Shi, Ming W.'
'Sobolev, Alexandre N.'
'Schirmeister, Tanja'
'Engels, Bernd'
'Schmidt, Thomas C.'
'Luger, Peter'
'Mebs, Stefan'
'Dittrich, Birger'
'Chen, Yu-Sheng'
'B\;ak, Joanna M.'
'Jayatilaka, Dylan'
'Bond, Charles S.'
'Turner, Michael J.'
'Stewart, Scott G.'
'Spackman, Mark A.'
'Grabowsky, Simon'

_publ_section_title
;
 Electrostatic complementarity in pseudoreceptor modeling based on drug
 molecule crystal structures: the case of loxistatin acid (E64c)
;
_journal_issue 3
_journal_name_full 'New J. Chem.'
_journal_page_first 1628
_journal_paper_doi 10.1039/C4NJ01503G
_journal_volume 39
_journal_year 2015
_chemical_absolute_configuration syn
_chemical_formula_moiety 'C15 H26 N2 O5'
_chemical_formula_sum 'C15 H26 N2 O5'
_chemical_formula_weight 314.38
_chemical_name_common 'loxistatinic acid (E64c)'
_chemical_name_systematic
; 
[(+)-(2S,3S)-3-(1-[N-(3-methylbutyl)amino]-leucylcarbonyl)
oxirane-2-carboxylic acid]
;
_space_group_IT_number 1
_symmetry_cell_setting triclinic
_symmetry_space_group_name_Hall 'P 1'
_symmetry_space_group_name_H-M 'P 1'
_atom_sites_solution_hydrogens geom
_atom_sites_solution_primary direct
_atom_sites_solution_secondary difmap
_cell_angle_alpha 79.36(3)
_cell_angle_beta 78.98(3)
_cell_angle_gamma 74.71(3)
_cell_formula_units_Z 4
_cell_length_a 10.036(2)
_cell_length_b 11.838(2)
_cell_length_c 15.884(3)
_cell_measurement_reflns_used 80246
_cell_measurement_temperature 12
_cell_measurement_theta_max 16.41
_cell_measurement_theta_min 1.68
_cell_volume 1768.7(6)
_computing_cell_refinement 'Bruker APEX II'
_computing_data_collection 'Bruker APEX II'
_computing_data_reduction 'Bruker XPREP and SADABS'
_computing_structure_refinement 'SHELXL-97 (Sheldrick, 1997)'
_computing_structure_solution 'SHELXS-97 (Sheldrick, 1990)'
_diffrn_ambient_temperature 12
_diffrn_measured_fraction_theta_full 0.870
_diffrn_measured_fraction_theta_max 0.870
_diffrn_measurement_device_type 'Bruker APEX II CCD area detector'
_diffrn_measurement_method 'phi scans'
_diffrn_radiation_type synchrotron
_diffrn_radiation_wavelength 0.39360
_diffrn_reflns_av_R_equivalents 0.0809
_diffrn_reflns_av_sigmaI/netI 0.0438
_diffrn_reflns_limit_h_max 14
_diffrn_reflns_limit_h_min -14
_diffrn_reflns_limit_k_max 16
_diffrn_reflns_limit_k_min -16
_diffrn_reflns_limit_l_max 22
_diffrn_reflns_limit_l_min -22
_diffrn_reflns_number 80246
_diffrn_reflns_theta_full 16.41
_diffrn_reflns_theta_max 16.41
_diffrn_reflns_theta_min 1.68
_diffrn_standards_decay_% 0
_exptl_absorpt_coefficient_mu 0.034
_exptl_absorpt_correction_type none
_exptl_crystal_colour colourless
_exptl_crystal_density_diffrn 1.181
_exptl_crystal_density_method 'not measured'
_exptl_crystal_description plate
_exptl_crystal_F_000 680
_exptl_crystal_size_max 0.156
_exptl_crystal_size_mid 0.112
_exptl_crystal_size_min 0.020
_refine_diff_density_max 0.805
_refine_diff_density_min -0.472
_refine_diff_density_rms 0.108
_refine_ls_abs_structure_details 'Flack H D (1983), Acta Cryst. A39, 876-881'
_refine_ls_abs_structure_Flack 1(2)
_refine_ls_extinction_method none
_refine_ls_goodness_of_fit_ref 1.102
_refine_ls_hydrogen_treatment refU
_refine_ls_matrix_type full
_refine_ls_number_parameters 803
_refine_ls_number_reflns 9541
_refine_ls_number_restraints 3
_refine_ls_restrained_S_all 1.102
_refine_ls_R_factor_all 0.1179
_refine_ls_R_factor_gt 0.1099
_refine_ls_shift/su_max 0.002
_refine_ls_shift/su_mean 0.000
_refine_ls_structure_factor_coef Fsqd
_refine_ls_weighting_details 'calc w=1/[\s^2^(Fo^2^)+(0.0971P)^2^+7.1716P] where P=(Fo^2^+2Fc^2^)/3'
_refine_ls_weighting_scheme calc
_refine_ls_wR_factor_gt 0.2679
_refine_ls_wR_factor_ref 0.2735
_reflns_number_gt 8764
_reflns_number_total 9541
_reflns_threshold_expression >2sigma(I)
_cod_data_source_file c4nj01503g2.cif
_cod_data_source_block e64c
_cod_depositor_comments
;
The following automatic conversions were performed:

'_symmetry_cell_setting' value 'Triclinic' changed to 'triclinic'
according to
/usr/data/users/saulius/crontab/automatic-downloads/rss-feeds/RSC/lib/dictionaries/cif_core.dic
dictionary named 'cif_core.dic' version 2.4.2 from 2011-04-26.

Automatic conversion script
Id: cif_fix_values 2827 2014-09-09 07:05:25Z andrius 

 Adding full bibliography for 7054535.cif.
;
_cod_original_sg_symbol_H-M 'p 1'
_cod_database_code 7054535

loop_
_symmetry_equiv_pos_as_xyz
'x, y, z'

loop_
_atom_site_label
_atom_site_type_symbol
_atom_site_fract_x
_atom_site_fract_y
_atom_site_fract_z
_atom_site_U_iso_or_equiv
_atom_site_adp_type
_atom_site_occupancy
_atom_site_symmetry_multiplicity
_atom_site_calc_flag
_atom_site_refinement_flags
_atom_site_disorder_assembly
_atom_site_disorder_group
O1A O 0.8074(4) 0.1494(4) 0.4591(3) 0.0182(9) Uani 1 1 d . . .
O2A O 0.9361(4) 0.2683(4) 0.3049(3) 0.0173(9) Uani 1 1 d . . .
O3A O 1.0163(5) 0.0922(4) 0.2567(3) 0.0188(9) Uani 1 1 d . . .
H1AA H 1.0678 0.1284 0.2184 0.028 Uiso 1 1 calc R . .
O4A O 0.5963(4) 0.0236(4) 0.4921(3) 0.0161(8) Uani 1 1 d . . .
O5A O 0.4633(5) 0.0529(4) 0.2418(3) 0.0145(8) Uani 1 1 d . . .
N1A N 0.4870(5) 0.1452(4) 0.3844(3) 0.0099(8) Uani 1 1 d . B .
H1BA H 0.4871 0.2097 0.3465 0.012 Uiso 1 1 calc . . .
N2A N 0.3290(6) -0.0628(5) 0.3245(3) 0.0179(10) Uani 1 1 d . . .
H1CA H 0.2727 -0.0748 0.3733 0.021 Uiso 0.50 1 calc PR A 1
H2CA H 0.2928 -0.0854 0.3779 0.021 Uiso 0.25 1 d PR A 2
H3CA H 0.2718 -0.0743 0.3729 0.021 Uiso 0.25 1 d PR A 3
C1A C 0.7028(5) 0.1727(5) 0.4044(4) 0.0126(10) Uani 1 1 d . . .
H1DA H 0.6762 0.2551 0.3734 0.015 Uiso 1 1 calc R . .
C2A C 0.8470(6) 0.1027(6) 0.3788(4) 0.0145(11) Uani 1 1 d . . .
H1EA H 0.8610 0.0155 0.3810 0.017 Uiso 1 1 calc R . .
C3A C 0.9394(6) 0.1647(5) 0.3098(4) 0.0149(11) Uani 1 1 d . . .
C4A C 0.5904(5) 0.1064(5) 0.4319(4) 0.0121(10) Uani 1 1 d . . .
C5A C 0.3739(5) 0.0867(5) 0.3916(4) 0.0091(9) Uani 1 1 d . . .
H1FA H 0.3757 0.0268 0.4450 0.011 Uiso 1 1 calc R B .
C6A C 0.3933(5) 0.0230(5) 0.3119(4) 0.0110(9) Uani 1 1 d . B .
C7A C 0.2326(6) 0.1753(5) 0.3979(4) 0.0133(10) Uani 1 1 d . B .
H1GA H 0.2280 0.2301 0.3428 0.016 Uiso 1 1 calc R . .
H1HA H 0.1585 0.1318 0.4048 0.016 Uiso 1 1 calc R . .
C8A C 0.2023(6) 0.2475(6) 0.4717(5) 0.0201(12) Uani 1 1 d . . .
H1IA H 0.2766 0.2921 0.4638 0.024 Uiso 1 1 calc R B .
C9A C 0.2057(8) 0.1671(8) 0.5595(5) 0.0316(17) Uani 1 1 d . B .
H1JA H 0.2967 0.1105 0.5593 0.047 Uiso 1 1 calc R . .
H1KA H 0.1317 0.1242 0.5693 0.047 Uiso 1 1 calc R . .
H1LA H 0.1909 0.2155 0.6058 0.047 Uiso 1 1 calc R . .
C10A C 0.0623(8) 0.3364(8) 0.4710(6) 0.0331(18) Uani 1 1 d . B .
H1MA H 0.0617 0.3876 0.4149 0.050 Uiso 1 1 calc R . .
H1NA H 0.0472 0.3847 0.5174 0.050 Uiso 1 1 calc R . .
H1OA H -0.0124 0.2943 0.4801 0.050 Uiso 1 1 calc R . .
C11A C 0.351(2) -0.1425(17) 0.2550(11) 0.018(3) Uiso 0.50 1 d P B 1
H1PA H 0.3242 -0.0920 0.2009 0.021 Uiso 0.50 1 calc PR B 1
H1QA H 0.2866 -0.1959 0.2737 0.021 Uiso 0.50 1 calc PR B 1
C12A C 0.506(2) -0.2214(16) 0.2333(13) 0.035(3) Uiso 0.50 1 d P B 1
H1RA H 0.5041 -0.2752 0.1929 0.042 Uiso 0.50 1 calc PR B 1
H1SA H 0.5664 -0.1682 0.2024 0.042 Uiso 0.50 1 calc PR B 1
C13A C 0.573(2) -0.2950(19) 0.3089(16) 0.046(4) Uiso 0.50 1 d P B 1
H1TA H 0.5686 -0.2430 0.3528 0.056 Uiso 0.50 1 calc PR B 1
C14A C 0.507(2) -0.4006(19) 0.3536(15) 0.041(4) Uiso 0.50 1 d P B 1
H1UA H 0.4086 -0.3702 0.3764 0.062 Uiso 0.50 1 calc PR B 1
H1VA H 0.5572 -0.4445 0.4014 0.062 Uiso 0.50 1 calc PR B 1
H1WA H 0.5139 -0.4532 0.3113 0.062 Uiso 0.50 1 calc PR B 1
C15A C 0.730(2) -0.349(2) 0.2746(16) 0.050(5) Uiso 0.50 1 d P B 1
H1XA H 0.7758 -0.2851 0.2468 0.075 Uiso 0.50 1 calc PR B 1
H1YA H 0.7352 -0.4015 0.2324 0.075 Uiso 0.50 1 calc PR B 1
H1ZA H 0.7772 -0.3943 0.3232 0.075 Uiso 0.50 1 calc PR B 1
C11' C 0.322(4) -0.113(3) 0.2555(17) 0.004(3) Uiso 0.25 1 d P B 2
H2PA H 0.3904 -0.0934 0.2049 0.005 Uiso 0.25 1 calc PR B 2
H2QA H 0.2270 -0.0874 0.2390 0.005 Uiso 0.25 1 calc PR B 2
C12' C 0.360(3) -0.256(2) 0.2918(17) 0.018(4) Uiso 0.25 1 d P B 2
H2RA H 0.2872 -0.2725 0.3408 0.022 Uiso 0.25 1 calc PR B 2
H2SA H 0.3567 -0.2999 0.2453 0.022 Uiso 0.25 1 calc PR B 2
C13' C 0.501(3) -0.302(2) 0.3216(19) 0.015(3) Uiso 0.25 1 d P B 2
H2TA H 0.5065 -0.2583 0.3688 0.018 Uiso 0.25 1 calc PR B 2
C14' C 0.518(5) -0.442(4) 0.358(3) 0.041(4) Uiso 0.25 1 d P B 2
H2UA H 0.6090 -0.4745 0.3771 0.062 Uiso 0.25 1 calc PR B 2
H2VA H 0.5102 -0.4833 0.3117 0.062 Uiso 0.25 1 calc PR B 2
H2WA H 0.4437 -0.4517 0.4068 0.062 Uiso 0.25 1 calc PR B 2
C15' C 0.620(2) -0.284(2) 0.2424(16) 0.014(4) Uiso 0.25 1 d P B 2
H2XA H 0.6088 -0.1999 0.2206 0.021 Uiso 0.25 1 calc PR B 2
H2YA H 0.6130 -0.3262 0.1962 0.021 Uiso 0.25 1 calc PR B 2
H2ZA H 0.7115 -0.3164 0.2614 0.021 Uiso 0.25 1 calc PR B 2
C11" C 0.311(3) -0.130(3) 0.2583(18) 0.004(3) Uiso 0.25 1 d P B 3
H3PA H 0.2253 -0.1602 0.2769 0.005 Uiso 0.25 1 calc PR B 3
H3QA H 0.3035 -0.0784 0.2019 0.005 Uiso 0.25 1 calc PR B 3
C12" C 0.435(3) -0.227(2) 0.2517(18) 0.018(4) Uiso 0.25 1 d P B 3
H3RA H 0.5156 -0.1919 0.2275 0.021 Uiso 0.25 1 calc PR B 3
H3SA H 0.4249 -0.2735 0.2085 0.021 Uiso 0.25 1 calc PR B 3
C13" C 0.471(3) -0.311(2) 0.3296(19) 0.015(3) Uiso 0.25 1 d P B 3
H3TA H 0.4909 -0.2641 0.3701 0.018 Uiso 0.25 1 calc PR B 3
C14" C 0.348(3) -0.363(2) 0.3774(19) 0.023(5) Uiso 0.25 1 d P B 3
H3UA H 0.2650 -0.2990 0.3890 0.035 Uiso 0.25 1 calc PR B 3
H3VA H 0.3718 -0.4103 0.4323 0.035 Uiso 0.25 1 calc PR B 3
H3WA H 0.3276 -0.4137 0.3414 0.035 Uiso 0.25 1 calc PR B 3
C15" C 0.610(4) -0.409(3) 0.308(2) 0.034(7) Uiso 0.25 1 d P B 3
H3XA H 0.6837 -0.3713 0.2765 0.050 Uiso 0.25 1 calc PR B 3
H3YA H 0.5921 -0.4618 0.2728 0.050 Uiso 0.25 1 calc PR B 3
H3ZA H 0.6385 -0.4554 0.3624 0.050 Uiso 0.25 1 calc PR B 3
O1B O 0.6440(5) 0.4921(4) 0.1154(3) 0.0178(9) Uani 1 1 d . . .
O2B O 0.5339(4) 0.3265(4) 0.2456(3) 0.0143(8) Uani 1 1 d . . .
O3B O 0.5917(5) 0.1993(4) 0.1484(3) 0.0179(9) Uani 1 1 d . . .
H1AB H 0.5418 0.1607 0.1860 0.027 Uiso 1 1 calc R . .
O4B O 0.9107(5) 0.4919(4) 0.0219(3) 0.0176(9) Uani 1 1 d . . .
O5B O 1.1799(5) 0.1663(4) 0.1286(3) 0.0191(9) Uani 1 1 d . D .
N1B N 1.0115(5) 0.3888(4) 0.1388(4) 0.0163(10) Uani 1 1 d . . .
H1BB H 0.9945 0.3592 0.1937 0.020 Uiso 1 1 calc R . .
N2B N 1.3332(5) 0.2386(5) 0.0235(4) 0.0182(11) Uani 1 1 d . D .
H1CB H 1.3560 0.3032 -0.0060 0.022 Uiso 1 1 calc R . .
C1B C 0.7661(6) 0.4246(5) 0.1482(4) 0.0145(10) Uani 1 1 d . . .
H1DB H 0.7611 0.4102 0.2126 0.017 Uiso 1 1 calc R . .
C2B C 0.6785(7) 0.3696(5) 0.1117(4) 0.0148(11) Uani 1 1 d . . .
H1EB H 0.7153 0.3431 0.0537 0.018 Uiso 1 1 calc R . .
C3B C 0.5923(6) 0.2971(5) 0.1762(4) 0.0119(10) Uani 1 1 d . . .
C4B C 0.9031(6) 0.4388(5) 0.0962(4) 0.0144(10) Uani 1 1 d . . .
C5B C 1.1555(6) 0.3806(5) 0.0993(4) 0.0150(11) Uani 1 1 d . D .
H1FB H 1.1575 0.4331 0.0422 0.018 Uiso 1 1 calc R . .
C6B C 1.4198(6) 0.1247(6) 0.0022(5) 0.0203(12) Uani 1 1 d . . .
H1GB H 1.4045 0.0625 0.0516 0.024 Uiso 1 1 calc R . .
H1HB H 1.5194 0.1271 -0.0064 0.024 Uiso 1 1 calc R . .
C7B C 1.2401(8) 0.4164(6) 0.1542(5) 0.0262(14) Uani 1 1 d . . .
H1IB H 1.3317 0.4235 0.1200 0.031 Uiso 1.0 1 calc R . .
H1JB H 1.2572 0.3549 0.2049 0.031 Uiso 1.0 1 calc R . .
C8B C 1.1592(17) 0.5396(13) 0.1861(10) 0.024(3) Uiso 0.50 1 d P D 1
H1KB H 1.0647 0.5326 0.2175 0.029 Uiso 0.50 1 calc PR D 1
C9B C 1.142(2) 0.6369(16) 0.1114(13) 0.036(3) Uiso 0.50 1 d P D 1
H1LB H 1.0917 0.7115 0.1329 0.054 Uiso 0.50 1 calc PR D 1
H1MB H 1.0883 0.6187 0.0722 0.054 Uiso 0.50 1 calc PR D 1
H1NB H 1.2339 0.6444 0.0801 0.054 Uiso 0.50 1 calc PR D 1
C10B C 1.2446(19) 0.5661(16) 0.2513(13) 0.035(3) Uiso 0.50 1 d P D 1
H1OB H 1.1966 0.6417 0.2719 0.053 Uiso 0.50 1 calc PR D 1
H1PB H 1.3386 0.5703 0.2216 0.053 Uiso 0.50 1 calc PR D 1
H1QB H 1.2515 0.5027 0.3007 0.053 Uiso 0.50 1 calc PR D 1
C8' C 1.225(2) 0.5393(15) 0.1732(12) 0.033(3) Uiso 0.50 1 d P D 2
H2KB H 1.3048 0.5388 0.2028 0.039 Uiso 0.50 1 calc PR D 2
C9' C 1.0937(18) 0.5764(15) 0.2312(12) 0.032(3) Uiso 0.50 1 d P D 2
H2LB H 1.0850 0.6565 0.2432 0.049 Uiso 0.50 1 calc PR D 2
H2MB H 1.0937 0.5217 0.2857 0.049 Uiso 0.50 1 calc PR D 2
H2NB H 1.0148 0.5757 0.2035 0.049 Uiso 0.50 1 calc PR D 2
C10' C 1.228(2) 0.6275(17) 0.0913(14) 0.039(4) Uiso 0.50 1 d P D 2
H2OB H 1.2185 0.7063 0.1060 0.058 Uiso 0.50 1 calc PR D 2
H2PB H 1.1504 0.6289 0.0615 0.058 Uiso 0.50 1 calc PR D 2
H2QB H 1.3167 0.6044 0.0532 0.058 Uiso 0.50 1 calc PR D 2
C11B C 1.2244(6) 0.2504(5) 0.0834(4) 0.0133(10) Uani 1 1 d . . .
C12B C 1.3876(8) 0.0921(7) -0.0795(5) 0.0262(14) Uani 1 1 d . . .
H1RB H 1.4651 0.0272 -0.0998 0.031 Uiso 1 1 calc R . .
H1SB H 1.3844 0.1613 -0.1255 0.031 Uiso 1 1 calc R . .
C13B C 1.2480(7) 0.0529(7) -0.0673(6) 0.0319(17) Uani 1 1 d . . .
H1TB H 1.1731 0.1122 -0.0369 0.038 Uiso 1 1 calc R . .
C14B C 1.2581(9) -0.0666(7) -0.0108(6) 0.0339(18) Uani 1 1 d . . .
H1UB H 1.1694 -0.0898 -0.0038 0.051 Uiso 1 1 calc R . .
H1VB H 1.2781 -0.0613 0.0462 0.051 Uiso 1 1 calc R . .
H1WB H 1.3334 -0.1259 -0.0382 0.051 Uiso 1 1 calc R . .
C15B C 1.2087(10) 0.0528(8) -0.1541(6) 0.0373(19) Uani 1 1 d . . .
H1XB H 1.1206 0.0282 -0.1457 0.056 Uiso 1 1 calc R . .
H1YB H 1.2825 -0.0025 -0.1863 0.056 Uiso 1 1 calc R . .
H1ZB H 1.1976 0.1325 -0.1869 0.056 Uiso 1 1 calc R . .
O1C O 0.4085(4) 0.7836(5) 0.5174(3) 0.0187(9) Uani 1 1 d . . .
O2C O 0.5180(4) 0.6662(4) 0.6722(3) 0.0143(8) Uani 1 1 d . . .
O3C O 0.4610(4) 0.8434(4) 0.7189(3) 0.0144(8) Uani 1 1 d . . .
H1AC H 0.5121 0.8063 0.7570 0.022 Uiso 1 1 calc R . .
O4C O 0.1412(4) 0.9104(4) 0.4823(3) 0.0163(8) Uani 1 1 d . . .
O5C O -0.1248(5) 0.8842(4) 0.7322(3) 0.0181(9) Uani 1 1 d . . .
N1C N 0.0397(5) 0.7918(5) 0.5917(4) 0.0150(9) Uani 1 1 d . . .
H1BC H 0.0560 0.7281 0.6303 0.018 Uiso 1 1 calc R . .
N2C N -0.2876(5) 0.9972(4) 0.6514(3) 0.0142(9) Uani 1 1 d . . .
H1CC H -0.3152 1.0140 0.6003 0.017 Uiso 1 1 calc R . .
C1C C 0.2870(6) 0.7622(5) 0.5718(4) 0.0129(10) Uani 1 1 d . . .
H1DC H 0.2923 0.6802 0.6033 0.015 Uiso 1 1 calc R . .
C2C C 0.3724(6) 0.8308(5) 0.5964(4) 0.0138(10) Uani 1 1 d . . .
H1EC H 0.3340 0.9182 0.5935 0.017 Uiso 1 1 calc R . .
C3C C 0.4604(5) 0.7713(5) 0.6648(4) 0.0108(9) Uani 1 1 d . . .
C4C C 0.1488(5) 0.8289(5) 0.5436(4) 0.0119(10) Uani 1 1 d . . .
C5C C -0.1035(6) 0.8509(5) 0.5835(4) 0.0127(10) Uani 1 1 d . . .
H1FC H -0.1054 0.9109 0.5301 0.015 Uiso 1 1 calc R . .
C6C C -0.1724(5) 0.9137(5) 0.6624(4) 0.0105(9) Uani 1 1 d . . .
C7C C -0.1869(6) 0.7618(5) 0.5762(4) 0.0163(11) Uani 1 1 d . . .
H1GC H -0.2827 0.8056 0.5668 0.020 Uiso 1 1 calc R . .
H1HC H -0.1942 0.7083 0.6319 0.020 Uiso 1 1 calc R . .
C8C C -0.1217(7) 0.6860(6) 0.5022(5) 0.0248(14) Uani 1 1 d . . .
H1IC H -0.0269 0.6384 0.5136 0.030 Uiso 1 1 calc R . .
C9C C -0.1067(10) 0.7626(8) 0.4136(5) 0.0327(17) Uani 1 1 d . . .
H1JC H -0.0649 0.7116 0.3687 0.049 Uiso 1 1 calc R . .
H1KC H -0.0466 0.8157 0.4138 0.049 Uiso 1 1 calc R . .
H1LC H -0.1991 0.8095 0.4016 0.049 Uiso 1 1 calc R . .
C10C C -0.2144(7) 0.6010(7) 0.5038(7) 0.0324(18) Uani 1 1 d . . .
H1MC H -0.1747 0.5518 0.4576 0.049 Uiso 1 1 calc R . .
H1NC H -0.3086 0.6467 0.4947 0.049 Uiso 1 1 calc R . .
H1OC H -0.2191 0.5503 0.5600 0.049 Uiso 1 1 calc R . .
C11C C -0.3703(6) 1.0623(6) 0.7205(4) 0.0162(11) Uani 1 1 d . . .
H1PC H -0.3393 1.0226 0.7765 0.019 Uiso 1 1 calc R . .
H1QC H -0.4697 1.0618 0.7243 0.019 Uiso 1 1 calc R . .
C12C C -0.3559(8) 1.1875(7) 0.7050(5) 0.0276(15) Uani 1 1 d . . .
H1RC H -0.2558 1.1883 0.6889 0.033 Uiso 1 1 calc R . .
H1SC H -0.3916 1.2229 0.7592 0.033 Uiso 1 1 calc R . .
C13C C -0.4389(9) 1.2645(7) 0.6306(6) 0.0319(17) Uani 1 1 d . . .
H1TC H -0.4200 1.2173 0.5817 0.038 Uiso 1 1 calc R . .
C14C C -0.3862(13) 1.3769(8) 0.5970(8) 0.048(3) Uani 1 1 d . . .
H1UC H -0.4381 1.4242 0.5509 0.071 Uiso 1 1 calc R . .
H1VC H -0.2865 1.3554 0.5740 0.071 Uiso 1 1 calc R . .
H1WC H -0.4002 1.4231 0.6445 0.071 Uiso 1 1 calc R . .
C15C C -0.5980(10) 1.2957(9) 0.6611(8) 0.042(2) Uani 1 1 d . . .
H1XC H -0.6455 1.3434 0.6133 0.063 Uiso 1 1 calc R . .
H1YC H -0.6187 1.3407 0.7098 0.063 Uiso 1 1 calc R . .
H1ZC H -0.6308 1.2227 0.6795 0.063 Uiso 1 1 calc R . .
O1D O 0.2465(5) 0.4450(4) 0.8608(4) 0.0206(10) Uani 1 1 d . . .
O2D O 0.1172(4) 0.6138(4) 0.7317(3) 0.0186(9) Uani 1 1 d . . .
O3D O 0.0353(5) 0.7397(4) 0.8303(4) 0.0237(10) Uani 1 1 d . . .
H1AD H -0.0153 0.7793 0.7927 0.035 Uiso 1 1 calc R . .
O4D O 0.4593(4) 0.4399(4) 0.9547(3) 0.0191(9) Uani 1 1 d . . .
O5D O 0.5884(4) 0.7710(3) 0.8498(3) 0.0117(7) Uani 1 1 d . . .
N1D N 0.5657(5) 0.5479(4) 0.8392(4) 0.0115(9) Uani 1 1 d . . .
H1BD H 0.5630 0.5783 0.7845 0.014 Uiso 1 1 calc R . .
N2D N 0.7199(5) 0.7033(4) 0.9548(3) 0.0134(9) Uani 1 1 d . . .
H1CD H 0.7676 0.6410 0.9850 0.016 Uiso 1 1 calc R . .
C1D C 0.3488(6) 0.5119(5) 0.8288(4) 0.0143(11) Uani 1 1 d . . .
H1DD H 0.3741 0.5270 0.7644 0.017 Uiso 1 1 calc R . .
C2D C 0.2053(6) 0.5683(5) 0.8650(4) 0.0177(12) Uani 1 1 d . . .
H1ED H 0.1912 0.5936 0.9234 0.021 Uiso 1 1 calc R . .
C3D C 0.1128(6) 0.6428(5) 0.8019(4) 0.0167(12) Uani 1 1 d . . .
C4D C 0.4639(5) 0.4945(5) 0.8807(4) 0.0117(10) Uani 1 1 d . . .
C5D C 0.6790(5) 0.5586(5) 0.8788(4) 0.0086(9) Uani 1 1 d . . .
H1FD H 0.6799 0.5060 0.9358 0.010 Uiso 1 1 calc R . .
C6D C 0.6574(5) 0.6870(5) 0.8946(4) 0.0112(10) Uani 1 1 d . . .
C7D C 0.8196(5) 0.5207(5) 0.8217(4) 0.0127(10) Uani 1 1 d . . .
H1GD H 0.8246 0.5807 0.7695 0.015 Uiso 1 1 calc R . .
H1HD H 0.8949 0.5205 0.8539 0.015 Uiso 1 1 calc R . .
C8D C 0.8478(7) 0.3998(6) 0.7928(5) 0.0203(12) Uani 1 1 d . . .
H1ID H 0.7742 0.4023 0.7576 0.024 Uiso 1 1 calc R . .
C9D C 0.8412(7) 0.3028(6) 0.8673(6) 0.0280(16) Uani 1 1 d . . .
H1JD H 0.8596 0.2271 0.8454 0.042 Uiso 1 1 calc R . .
H1KD H 0.7481 0.3183 0.9020 0.042 Uiso 1 1 calc R . .
H1LD H 0.9116 0.2993 0.9034 0.042 Uiso 1 1 calc R . .
C10D C 0.9874(8) 0.3763(7) 0.7351(6) 0.0302(17) Uani 1 1 d . . .
H1MD H 1.0056 0.2987 0.7161 0.045 Uiso 1 1 calc R . .
H1ND H 1.0611 0.3772 0.7673 0.045 Uiso 1 1 calc R . .
H1OD H 0.9862 0.4377 0.6843 0.045 Uiso 1 1 calc R . .
C11D C 0.7137(7) 0.8201(5) 0.9739(4) 0.0174(11) Uani 1 1 d . . .
H1PD H 0.6158 0.8576 0.9958 0.021 Uiso 1 1 calc R . .
H1QD H 0.7431 0.8694 0.9196 0.021 Uiso 1 1 calc R . .
C12D C 0.8052(9) 0.8178(9) 1.0401(6) 0.0362(18) Uani 1 1 d . . .
H1RD H 0.9042 0.7909 1.0145 0.043 Uiso 1 1 calc R . .
H1SD H 0.7855 0.7587 1.0907 0.043 Uiso 1 1 calc R . .
C13D C 0.7862(10) 0.9366(9) 1.0719(7) 0.041(2) Uani 1 1 d . . .
H1TD H 0.6846 0.9643 1.0940 0.049 Uiso 1 1 calc R . .
C14D C 0.8235(10) 1.0292(11) 0.9994(9) 0.052(3) Uani 1 1 d . . .
H1UD H 0.8098 1.1038 1.0220 0.079 Uiso 1 1 calc R . .
H1VD H 0.7635 1.0411 0.9550 0.079 Uiso 1 1 calc R . .
H1WD H 0.9215 1.0033 0.9738 0.079 Uiso 1 1 calc R . .
C15D C 0.8625(19) 0.9288(18) 1.1436(14) 0.096(7) Uani 1 1 d . . .
H1XD H 0.8457 1.0074 1.1606 0.143 Uiso 1 1 calc R . .
H1YD H 0.9627 0.8992 1.1250 0.143 Uiso 1 1 calc R . .
H1ZD H 0.8302 0.8746 1.1930 0.143 Uiso 1 1 calc R . .

loop_
_atom_site_aniso_label
_atom_site_aniso_U_11
_atom_site_aniso_U_22
_atom_site_aniso_U_33
_atom_site_aniso_U_23
_atom_site_aniso_U_13
_atom_site_aniso_U_12
O1A 0.0085(17) 0.036(2) 0.009(2) 0.0006(17) 0.0008(16) -0.0070(16)
O3A 0.0151(19) 0.028(2) 0.011(2) 0.0030(17) 0.0029(17) -0.0087(17)
O2A 0.0099(17) 0.026(2) 0.014(2) 0.0015(16) -0.0015(16) -0.0036(15)
O4A 0.0107(17) 0.023(2) 0.010(2) 0.0071(15) -0.0012(16) -0.0037(15)
O5A 0.0172(18) 0.0183(18) 0.0089(19) -0.0022(15) 0.0027(16) -0.0086(15)
N1A 0.0045(17) 0.020(2) 0.005(2) 0.0004(16) -0.0007(16) -0.0038(15)
N2A 0.024(2) 0.029(3) 0.004(2) -0.0041(19) 0.002(2) -0.013(2)
C1A 0.007(2) 0.024(3) 0.006(2) 0.0009(19) -0.0011(19) -0.0057(19)
C2A 0.011(2) 0.028(3) 0.003(2) 0.0063(19) -0.001(2) -0.006(2)
C3A 0.007(2) 0.027(3) 0.007(2) 0.009(2) -0.004(2) -0.0042(19)
C4A 0.006(2) 0.023(3) 0.006(2) -0.0021(19) 0.0001(19) -0.0021(18)
C5A 0.0032(18) 0.014(2) 0.009(2) 0.0030(17) -0.0031(18) -0.0012(16)
C6A 0.007(2) 0.018(2) 0.007(2) 0.0024(18) -0.0027(19) -0.0038(17)
C7A 0.008(2) 0.022(3) 0.009(2) -0.0030(19) -0.0017(19) 0.0009(18)
C8A 0.012(2) 0.024(3) 0.022(3) -0.009(2) -0.004(2) 0.004(2)
C9A 0.020(3) 0.047(4) 0.019(3) -0.016(3) 0.005(3) 0.009(3)
C10A 0.018(3) 0.037(4) 0.043(5) -0.020(4) -0.010(3) 0.010(3)
O1B 0.0169(19) 0.0083(17) 0.029(3) 0.0032(16) -0.0106(18) -0.0027(14)
O3B 0.026(2) 0.0157(18) 0.013(2) -0.0040(15) 0.0054(18) -0.0115(17)
O2B 0.0130(17) 0.0152(18) 0.014(2) -0.0003(15) -0.0069(16) -0.0004(14)
O4B 0.019(2) 0.019(2) 0.016(2) 0.0085(16) -0.0114(18) -0.0075(16)
O5B 0.0121(18) 0.0181(19) 0.021(2) 0.0060(16) 0.0072(17) -0.0066(15)
N1B 0.013(2) 0.016(2) 0.014(2) 0.0057(17) -0.0001(19) 0.0019(16)
N2B 0.013(2) 0.016(2) 0.022(3) 0.0052(19) 0.001(2) -0.0052(17)
C1B 0.017(2) 0.011(2) 0.016(3) 0.0027(19) -0.009(2) -0.0016(18)
C2B 0.025(3) 0.010(2) 0.011(2) 0.0032(18) -0.005(2) -0.008(2)
C3B 0.012(2) 0.012(2) 0.011(2) 0.0016(18) -0.004(2) -0.0019(17)
C4B 0.017(2) 0.010(2) 0.017(3) 0.0009(19) -0.010(2) -0.0003(18)
C5B 0.012(2) 0.015(2) 0.015(3) 0.0066(19) -0.003(2) -0.0024(18)
C6B 0.009(2) 0.024(3) 0.023(3) 0.001(2) 0.001(2) -0.002(2)
C7B 0.029(3) 0.023(3) 0.030(4) 0.000(3) -0.011(3) -0.009(3)
C11B 0.013(2) 0.015(2) 0.011(2) 0.0041(19) -0.001(2) -0.0047(18)
C12B 0.022(3) 0.034(3) 0.017(3) -0.002(3) 0.003(3) -0.002(3)
C13B 0.014(3) 0.036(4) 0.040(5) -0.005(3) 0.005(3) -0.003(3)
C14B 0.027(3) 0.031(4) 0.041(5) 0.004(3) -0.003(3) -0.010(3)
C15B 0.035(4) 0.039(4) 0.034(5) -0.011(3) 0.000(4) -0.003(3)
O1C 0.0079(17) 0.043(3) 0.0071(19) -0.0042(18) 0.0041(16) -0.0124(17)
O3C 0.0137(18) 0.0201(19) 0.0105(19) -0.0024(15) -0.0069(16) -0.0020(15)
O2C 0.0097(16) 0.0169(18) 0.015(2) 0.0000(15) -0.0005(16) -0.0042(14)
O4C 0.0136(18) 0.027(2) 0.0085(19) 0.0059(16) -0.0003(16) -0.0116(16)
O5C 0.0117(18) 0.026(2) 0.014(2) 0.0054(16) -0.0064(17) -0.0017(15)
N1C 0.0092(19) 0.019(2) 0.015(2) 0.0047(18) -0.0021(18) -0.0034(16)
N2C 0.0074(18) 0.020(2) 0.011(2) 0.0019(17) -0.0038(18) 0.0036(16)
C1C 0.008(2) 0.026(3) 0.006(2) 0.001(2) 0.0018(19) -0.0097(19)
C2C 0.015(2) 0.023(3) 0.006(2) 0.0019(19) -0.003(2) -0.011(2)
C3C 0.0062(19) 0.018(2) 0.009(2) 0.0031(18) -0.0032(19) -0.0060(17)
C4C 0.008(2) 0.020(2) 0.010(2) -0.0024(19) -0.0010(19) -0.0060(18)
C5C 0.009(2) 0.019(2) 0.009(2) 0.0046(19) -0.0008(19) -0.0060(18)
C6C 0.0045(19) 0.020(2) 0.007(2) 0.0057(18) -0.0031(18) -0.0058(17)
C7C 0.008(2) 0.022(3) 0.019(3) 0.001(2) -0.001(2) -0.0067(19)
C8C 0.018(3) 0.027(3) 0.029(4) -0.008(3) 0.003(3) -0.006(2)
C9C 0.042(4) 0.039(4) 0.023(4) -0.012(3) 0.000(3) -0.018(3)
C10C 0.019(3) 0.026(3) 0.056(5) -0.015(3) 0.001(3) -0.010(3)
C11C 0.011(2) 0.025(3) 0.012(3) -0.002(2) -0.004(2) -0.003(2)
C12C 0.033(4) 0.029(3) 0.024(3) -0.007(3) 0.000(3) -0.014(3)
C13C 0.041(4) 0.031(4) 0.028(4) 0.000(3) -0.003(3) -0.020(3)
C14C 0.059(6) 0.033(4) 0.051(6) -0.010(4) 0.008(5) -0.020(4)
C15C 0.039(5) 0.041(5) 0.048(6) -0.001(4) -0.016(4) -0.011(4)
O1D 0.0127(18) 0.0156(19) 0.032(3) 0.0117(17) -0.0082(19) -0.0071(15)
O3D 0.015(2) 0.027(2) 0.022(3) 0.0085(19) -0.0069(19) 0.0014(17)
O2D 0.0075(16) 0.021(2) 0.023(2) 0.0059(17) -0.0020(17) -0.0034(15)
O4D 0.0113(17) 0.021(2) 0.023(2) 0.0112(17) -0.0049(18) -0.0094(15)
O5D 0.0124(17) 0.0115(16) 0.0114(19) 0.0038(14) -0.0082(16) -0.0021(13)
N1D 0.0072(18) 0.0103(18) 0.019(2) 0.0042(16) -0.0055(18) -0.0069(15)
N2D 0.013(2) 0.013(2) 0.014(2) 0.0034(17) -0.0093(19) -0.0013(16)
C1D 0.009(2) 0.016(2) 0.019(3) 0.005(2) -0.005(2) -0.0071(18)
C2D 0.012(2) 0.018(3) 0.021(3) 0.012(2) -0.004(2) -0.0086(19)
C3D 0.005(2) 0.024(3) 0.017(3) 0.010(2) 0.000(2) -0.0053(19)
C4D 0.0046(19) 0.013(2) 0.016(3) 0.0038(19) -0.0003(19) -0.0038(16)
C5D 0.0029(18) 0.014(2) 0.009(2) 0.0062(17) -0.0054(18) -0.0031(16)
C6D 0.0060(19) 0.013(2) 0.012(2) 0.0028(18) 0.0003(19) -0.0023(17)
C7D 0.006(2) 0.014(2) 0.017(3) 0.0020(19) -0.001(2) -0.0034(17)
C8D 0.014(2) 0.024(3) 0.022(3) -0.006(2) 0.001(2) -0.003(2)
C9D 0.020(3) 0.014(3) 0.045(5) -0.006(3) 0.002(3) 0.001(2)
C10D 0.018(3) 0.035(4) 0.032(4) -0.009(3) 0.010(3) -0.004(3)
C11D 0.019(3) 0.021(3) 0.016(3) 0.001(2) -0.008(2) -0.010(2)
C12D 0.028(4) 0.050(5) 0.034(4) -0.017(4) -0.014(4) 0.001(3)
C13D 0.036(4) 0.049(5) 0.039(5) -0.026(4) -0.012(4) 0.007(4)
C14D 0.025(4) 0.063(6) 0.080(8) -0.048(6) 0.006(5) -0.014(4)
C15D 0.093(11) 0.106(12) 0.113(15) -0.067(12) -0.073(11) 0.009(9)

loop_
_geom_angle_atom_site_label_1
_geom_angle_atom_site_label_2
_geom_angle_atom_site_label_3
_geom_angle
C2A O1A C1A 62.8(4)
C3A O3A H1AA 109.5
C4A N1A C5A 123.6(5)
C4A N1A H1BA 118.2
C5A N1A H1BA 118.2
C6A N2A C11' 119.3(12)
C6A N2A C11" 127.5(11)
C6A N2A C11A 120.5(8)
C6A N2A H1CA 119.8
C11' N2A H1CA 119.0
C11" N2A H1CA 111.1
C11A N2A H1CA 119.8
C6A N2A H2CA 117.5
C11' N2A H2CA 123.2
C11" N2A H2CA 115.0
C11A N2A H2CA 119.9
C6A N2A H3CA 119.9
C11' N2A H3CA 118.7
C11" N2A H3CA 110.9
C11A N2A H3CA 119.7
O1A C1A C2A 58.6(4)
O1A C1A C4A 117.1(5)
C2A C1A C4A 117.1(5)
O1A C1A H1DA 117.1
C2A C1A H1DA 117.1
C4A C1A H1DA 117.1
O1A C2A C1A 58.6(4)
O1A C2A C3A 115.7(5)
C1A C2A C3A 116.3(5)
O1A C2A H1EA 117.7
C1A C2A H1EA 117.7
C3A C2A H1EA 117.7
O2A C3A O3A 126.6(5)
O2A C3A C2A 122.6(5)
O3A C3A C2A 110.7(5)
O4A C4A N1A 124.8(5)
O4A C4A C1A 122.1(5)
N1A C4A C1A 113.1(5)
N1A C5A C7A 111.1(4)
N1A C5A C6A 110.0(4)
C7A C5A C6A 109.1(5)
N1A C5A H1FA 108.9
C7A C5A H1FA 108.9
C6A C5A H1FA 108.9
O5A C6A N2A 123.5(5)
O5A C6A C5A 122.0(5)
N2A C6A C5A 114.5(4)
C8A C7A C5A 114.6(5)
C8A C7A H1GA 108.6
C5A C7A H1GA 108.6
C8A C7A H1HA 108.6
C5A C7A H1HA 108.6
H1GA C7A H1HA 107.6
C7A C8A C10A 111.0(6)
C7A C8A C9A 111.1(6)
C10A C8A C9A 110.2(6)
C7A C8A H1IA 108.2
C10A C8A H1IA 108.2
C9A C8A H1IA 108.2
C8A C9A H1JA 109.5
C8A C9A H1KA 109.5
H1JA C9A H1KA 109.5
C8A C9A H1LA 109.5
H1JA C9A H1LA 109.5
H1KA C9A H1LA 109.5
C8A C10A H1MA 109.5
C8A C10A H1NA 109.5
H1MA C10A H1NA 109.5
C8A C10A H1OA 109.5
H1MA C10A H1OA 109.5
H1NA C10A H1OA 109.5
N2A C11A C12A 116.0(14)
N2A C11A H1PA 108.3
C12A C11A H1PA 108.3
N2A C11A H1QA 108.3
C12A C11A H1QA 108.3
H1PA C11A H1QA 107.4
C13A C12A C11A 116.9(16)
C13A C12A H1RA 108.1
C11A C12A H1RA 108.1
C13A C12A H1SA 108.1
C11A C12A H1SA 108.1
H1RA C12A H1SA 107.3
C12A C13A C14A 114.4(19)
C12A C13A C15A 108.0(18)
C14A C13A C15A 107.0(18)
C12A C13A H1TA 109.1
C14A C13A H1TA 109.1
C15A C13A H1TA 109.1
C13A C14A H1UA 109.5
C13A C14A H1VA 109.5
H1UA C14A H1VA 109.5
C13A C14A H1WA 109.5
H1UA C14A H1WA 109.5
H1VA C14A H1WA 109.5
C13A C15A H1XA 109.5
C13A C15A H1YA 109.5
H1XA C15A H1YA 109.5
C13A C15A H1ZA 109.5
H1XA C15A H1ZA 109.5
H1YA C15A H1ZA 109.5
N2A C11' C12' 103.1(19)
N2A C11' H2PA 111.1
C12' C11' H2PA 111.1
N2A C11' H2QA 111.1
C12' C11' H2QA 111.1
H2PA C11' H2QA 109.1
C13' C12' C11' 115(2)
C13' C12' H2RA 108.6
C11' C12' H2RA 108.6
C13' C12' H2SA 108.6
C11' C12' H2SA 108.6
H2RA C12' H2SA 107.6
C12' C13' C15' 110(2)
C12' C13' C14' 107(2)
C15' C13' C14' 110(2)
C12' C13' H2TA 110.0
C15' C13' H2TA 110.0
C14' C13' H2TA 110.0
C13' C14' H2UA 109.5
C13' C14' H2VA 109.5
H2UA C14' H2VA 109.5
C13' C14' H2WA 109.5
H2UA C14' H2WA 109.5
H2VA C14' H2WA 109.5
C13' C15' H2XA 109.5
C13' C15' H2YA 109.5
H2XA C15' H2YA 109.5
C13' C15' H2ZA 109.5
H2XA C15' H2ZA 109.5
H2YA C15' H2ZA 109.5
C12" C11" N2A 106(2)
C12" C11" H3PA 110.6
N2A C11" H3PA 110.6
C12" C11" H3QA 110.6
N2A C11" H3QA 110.6
H3PA C11" H3QA 108.8
C11" C12" C13" 120(2)
C11" C12" H3RA 107.4
C13" C12" H3RA 107.4
C11" C12" H3SA 107.4
C13" C12" H3SA 107.4
H3RA C12" H3SA 106.9
C12" C13" C14" 112(2)
C12" C13" C15" 112(2)
C14" C13" C15" 113(2)
C12" C13" H3TA 106.6
C14" C13" H3TA 106.6
C15" C13" H3TA 106.6
C13" C14" H3UA 109.5
C13" C14" H3VA 109.5
H3UA C14" H3VA 109.5
C13" C14" H3WA 109.5
H3UA C14" H3WA 109.5
H3VA C14" H3WA 109.5
C13" C15" H3XA 109.5
C13" C15" H3YA 109.5
H3XA C15" H3YA 109.5
C13" C15" H3ZA 109.5
H3XA C15" H3ZA 109.5
H3YA C15" H3ZA 109.5
C2B O1B C1B 63.0(4)
C3B O3B H1AB 109.5
C4B N1B C5B 123.4(5)
C4B N1B H1BB 118.3
C5B N1B H1BB 118.3
C11B N2B C6B 123.8(5)
C11B N2B H1CB 118.1
C6B N2B H1CB 118.1
O1B C1B C2B 58.5(4)
O1B C1B C4B 117.3(5)
C2B C1B C4B 118.4(5)
O1B C1B H1DB 116.7
C2B C1B H1DB 116.7
C4B C1B H1DB 116.7
O1B C2B C1B 58.5(4)
O1B C2B C3B 116.7(5)
C1B C2B C3B 115.9(5)
O1B C2B H1EB 117.5
C1B C2B H1EB 117.5
C3B C2B H1EB 117.5
O2B C3B O3B 125.5(5)
O2B C3B C2B 122.7(5)
O3B C3B C2B 111.8(5)
O4B C4B N1B 125.2(6)
O4B C4B C1B 121.5(6)
N1B C4B C1B 113.2(5)
N1B C5B C7B 113.1(6)
N1B C5B C11B 108.9(4)
C7B C5B C11B 108.6(5)
N1B C5B H1FB 108.7
C7B C5B H1FB 108.7
C11B C5B H1FB 108.7
N2B C6B C12B 112.6(6)
N2B C6B H1GB 109.1
C12B C6B H1GB 109.1
N2B C6B H1HB 109.1
C12B C6B H1HB 109.1
H1GB C6B H1HB 107.8
C8' C7B C5B 126.4(10)
C5B C7B C8B 110.2(8)
C8' C7B H1IB 86.2
C5B C7B H1IB 109.6
C8B C7B H1IB 109.6
C8' C7B H1JB 113.1
C5B C7B H1JB 109.6
C8B C7B H1JB 109.6
H1IB C7B H1JB 108.1
C9B C8B C10B 111.0(13)
C9B C8B C7B 111.2(12)
C10B C8B C7B 108.0(12)
C9B C8B H1KB 108.8
C10B C8B H1KB 108.8
C7B C8B H1KB 108.8
C8B C9B H1LB 109.5
C8B C9B H1MB 109.5
H1LB C9B H1MB 109.5
C8B C9B H1NB 109.5
H1LB C9B H1NB 109.5
H1MB C9B H1NB 109.5
C8B C10B H1OB 109.5
C8B C10B H1PB 109.5
H1OB C10B H1PB 109.5
C8B C10B H1QB 109.5
H1OB C10B H1QB 109.5
H1PB C10B H1QB 109.5
C9' C8' C7B 110.1(14)
C9' C8' C10' 109.3(16)
C7B C8' C10' 111.7(14)
C9' C8' H2KB 108.6
C7B C8' H2KB 108.6
C10' C8' H2KB 108.6
C8' C9' H2LB 109.5
C8' C9' H2MB 109.5
H2LB C9' H2MB 109.5
C8' C9' H2NB 109.5
H2LB C9' H2NB 109.5
H2MB C9' H2NB 109.5
C8' C10' H2OB 109.5
C8' C10' H2PB 109.5
H2OB C10' H2PB 109.5
C8' C10' H2QB 109.5
H2OB C10' H2QB 109.5
H2PB C10' H2QB 109.5
O5B C11B N2B 124.4(5)
O5B C11B C5B 121.1(5)
N2B C11B C5B 114.5(5)
C6B C12B C13B 114.7(6)
C6B C12B H1RB 108.6
C13B C12B H1RB 108.6
C6B C12B H1SB 108.6
C13B C12B H1SB 108.6
H1RB C12B H1SB 107.6
C15B C13B C14B 112.2(8)
C15B C13B C12B 110.1(7)
C14B C13B C12B 110.7(7)
C15B C13B H1TB 107.9
C14B C13B H1TB 107.9
C12B C13B H1TB 107.9
C13B C14B H1UB 109.5
C13B C14B H1VB 109.5
H1UB C14B H1VB 109.5
C13B C14B H1WB 109.5
H1UB C14B H1WB 109.5
H1VB C14B H1WB 109.5
C13B C15B H1XB 109.5
C13B C15B H1YB 109.5
H1XB C15B H1YB 109.5
C13B C15B H1ZB 109.5
H1XB C15B H1ZB 109.5
H1YB C15B H1ZB 109.5
C1C O1C C2C 62.8(4)
C3C O3C H1AC 109.5
C4C N1C C5C 123.3(5)
C4C N1C H1BC 118.4
C5C N1C H1BC 118.4
C6C N2C C11C 122.6(5)
C6C N2C H1CC 118.7
C11C N2C H1CC 118.7
O1C C1C C2C 58.8(3)
O1C C1C C4C 117.0(5)
C2C C1C C4C 117.6(5)
O1C C1C H1DC 116.9
C2C C1C H1DC 116.9
C4C C1C H1DC 116.9
O1C C2C C1C 58.4(3)
O1C C2C C3C 116.3(5)
C1C C2C C3C 117.1(5)
O1C C2C H1EC 117.3
C1C C2C H1EC 117.3
C3C C2C H1EC 117.3
O2C C3C O3C 124.5(6)
O2C C3C C2C 123.1(6)
O3C C3C C2C 112.2(5)
O4C C4C N1C 125.0(5)
O4C C4C C1C 121.6(5)
N1C C4C C1C 113.4(5)
N1C C5C C6C 110.1(5)
N1C C5C C7C 110.8(5)
C6C C5C C7C 108.9(4)
N1C C5C H1FC 109.0
C6C C5C H1FC 109.0
C7C C5C H1FC 109.0
O5C C6C N2C 123.4(5)
O5C C6C C5C 121.5(5)
N2C C6C C5C 115.0(5)
C5C C7C C8C 114.0(5)
C5C C7C H1GC 108.7
C8C C7C H1GC 108.7
C5C C7C H1HC 108.7
C8C C7C H1HC 108.7
H1GC C7C H1HC 107.6
C9C C8C C10C 110.7(7)
C9C C8C C7C 111.9(6)
C10C C8C C7C 108.1(5)
C9C C8C H1IC 108.7
C10C C8C H1IC 108.7
C7C C8C H1IC 108.7
C8C C9C H1JC 109.5
C8C C9C H1KC 109.5
H1JC C9C H1KC 109.5
C8C C9C H1LC 109.5
H1JC C9C H1LC 109.5
H1KC C9C H1LC 109.5
C8C C10C H1MC 109.5
C8C C10C H1NC 109.5
H1MC C10C H1NC 109.5
C8C C10C H1OC 109.5
H1MC C10C H1OC 109.5
H1NC C10C H1OC 109.5
N2C C11C C12C 111.3(5)
N2C C11C H1PC 109.4
C12C C11C H1PC 109.4
N2C C11C H1QC 109.4
C12C C11C H1QC 109.4
H1PC C11C H1QC 108.0
C11C C12C C13C 111.6(6)
C11C C12C H1RC 109.3
C13C C12C H1RC 109.3
C11C C12C H1SC 109.3
C13C C12C H1SC 109.3
H1RC C12C H1SC 108.0
C14C C13C C15C 110.6(8)
C14C C13C C12C 109.9(8)
C15C C13C C12C 112.0(7)
C14C C13C H1TC 108.1
C15C C13C H1TC 108.1
C12C C13C H1TC 108.1
C13C C14C H1UC 109.5
C13C C14C H1VC 109.5
H1UC C14C H1VC 109.5
C13C C14C H1WC 109.5
H1UC C14C H1WC 109.5
H1VC C14C H1WC 109.5
C13C C15C H1XC 109.5
C13C C15C H1YC 109.5
H1XC C15C H1YC 109.5
C13C C15C H1ZC 109.5
H1XC C15C H1ZC 109.5
H1YC C15C H1ZC 109.5
C2D O1D C1D 62.5(4)
C3D O3D H1AD 109.5
C4D N1D C5D 124.1(5)
C4D N1D H1BD 118.0
C5D N1D H1BD 118.0
C6D N2D C11D 122.6(5)
C6D N2D H1CD 118.7
C11D N2D H1CD 118.7
O1D C1D C2D 58.7(4)
O1D C1D C4D 117.4(5)
C2D C1D C4D 118.9(6)
O1D C1D H1DD 116.4
C2D C1D H1DD 116.4
C4D C1D H1DD 116.4
O1D C2D C1D 58.8(4)
O1D C2D C3D 116.8(6)
C1D C2D C3D 116.8(5)
O1D C2D H1ED 117.2
C1D C2D H1ED 117.2
C3D C2D H1ED 117.2
O2D C3D O3D 126.4(6)
O2D C3D C2D 121.1(6)
O3D C3D C2D 112.5(6)
O4D C4D N1D 125.5(6)
O4D C4D C1D 121.6(5)
N1D C4D C1D 112.8(5)
N1D C5D C7D 111.0(5)
N1D C5D C6D 110.1(4)
C7D C5D C6D 109.7(4)
N1D C5D H1FD 108.7
C7D C5D H1FD 108.7
C6D C5D H1FD 108.7
O5D C6D N2D 121.8(5)
O5D C6D C5D 121.3(5)
N2D C6D C5D 116.8(5)
C8D C7D C5D 115.3(4)
C8D C7D H1GD 108.4
C5D C7D H1GD 108.4
C8D C7D H1HD 108.4
C5D C7D H1HD 108.4
H1GD C7D H1HD 107.5
C9D C8D C10D 111.2(6)
C9D C8D C7D 112.6(6)
C10D C8D C7D 109.3(5)
C9D C8D H1ID 107.9
C10D C8D H1ID 107.9
C7D C8D H1ID 107.9
C8D C9D H1JD 109.5
C8D C9D H1KD 109.5
H1JD C9D H1KD 109.5
C8D C9D H1LD 109.5
H1JD C9D H1LD 109.5
H1KD C9D H1LD 109.5
C8D C10D H1MD 109.5
C8D C10D H1ND 109.5
H1MD C10D H1ND 109.5
C8D C10D H1OD 109.5
H1MD C10D H1OD 109.5
H1ND C10D H1OD 109.5
N2D C11D C12D 113.2(6)
N2D C11D H1PD 108.9
C12D C11D H1PD 108.9
N2D C11D H1QD 108.9
C12D C11D H1QD 108.9
H1PD C11D H1QD 107.8
C11D C12D C13D 114.9(8)
C11D C12D H1RD 108.5
C13D C12D H1RD 108.5
C11D C12D H1SD 108.5
C13D C12D H1SD 108.5
H1RD C12D H1SD 107.5
C15D C13D C14D 109.9(12)
C15D C13D C12D 113.8(10)
C14D C13D C12D 111.7(8)
C15D C13D H1TD 107.0
C14D C13D H1TD 107.0
C12D C13D H1TD 107.0
C13D C14D H1UD 109.5
C13D C14D H1VD 109.5
H1UD C14D H1VD 109.5
C13D C14D H1WD 109.5
H1UD C14D H1WD 109.5
H1VD C14D H1WD 109.5
C13D C15D H1XD 109.5
C13D C15D H1YD 109.5
H1XD C15D H1YD 109.5
C13D C15D H1ZD 109.5
H1XD C15D H1ZD 109.5
H1YD C15D H1ZD 109.5

loop_
_geom_bond_atom_site_label_1
_geom_bond_atom_site_label_2
_geom_bond_distance
O1A C2A 1.428(7)
O1A C1A 1.428(8)
O3A C3A 1.308(8)
O3A H1AA 0.8500
O2A C3A 1.207(8)
O4A C4A 1.235(7)
O5A C6A 1.244(6)
N1A C4A 1.334(8)
N1A C5A 1.454(6)
N1A H1BA 0.8800
N2A C6A 1.307(7)
N2A C11' 1.36(3)
N2A C11" 1.49(3)
N2A C11A 1.529(18)
N2A H1CA 0.8800
N2A H2CA 0.8800
N2A H3CA 0.8800
C1A C2A 1.488(8)
C1A C4A 1.494(7)
C1A H1DA 1.0000
C2A C3A 1.508(7)
C2A H1EA 1.0000
C5A C7A 1.523(7)
C5A C6A 1.547(8)
C5A H1FA 1.0000
C7A C8A 1.514(8)
C7A H1GA 0.9900
C7A H1HA 0.9900
C8A C10A 1.518(9)
C8A C9A 1.536(11)
C8A H1IA 1.0000
C9A H1JA 0.9800
C9A H1KA 0.9800
C9A H1LA 0.9800
C10A H1MA 0.9800
C10A H1NA 0.9800
C10A H1OA 0.9800
C11A C12A 1.60(3)
C11A H1PA 0.9900
C11A H1QA 0.9900
C12A C13A 1.51(3)
C12A H1RA 0.9900
C12A H1SA 0.9900
C13A C14A 1.56(3)
C13A C15A 1.57(3)
C13A H1TA 1.0000
C14A H1UA 0.9800
C14A H1VA 0.9800
C14A H1WA 0.9800
C15A H1XA 0.9800
C15A H1YA 0.9800
C15A H1ZA 0.9800
C11' C12' 1.65(4)
C11' H2PA 0.9900
C11' H2QA 0.9900
C12' C13' 1.51(4)
C12' H2RA 0.9900
C12' H2SA 0.9900
C13' C15' 1.58(4)
C13' C14' 1.63(5)
C13' H2TA 1.0000
C14' H2UA 0.9800
C14' H2VA 0.9800
C14' H2WA 0.9800
C15' H2XA 0.9800
C15' H2YA 0.9800
C15' H2ZA 0.9800
C11" C12" 1.46(4)
C11" H3PA 0.9900
C11" H3QA 0.9900
C12" C13" 1.47(4)
C12" H3RA 0.9900
C12" H3SA 0.9900
C13" C14" 1.54(4)
C13" C15" 1.59(4)
C13" H3TA 1.0000
C14" H3UA 0.9800
C14" H3VA 0.9800
C14" H3WA 0.9800
C15" H3XA 0.9800
C15" H3YA 0.9800
C15" H3ZA 0.9800
O1B C2B 1.408(7)
O1B C1B 1.408(7)
O3B C3B 1.315(7)
O3B H1AB 0.8500
O2B C3B 1.211(7)
O4B C4B 1.230(7)
O5B C11B 1.247(6)
N1B C4B 1.336(8)
N1B C5B 1.447(7)
N1B H1BB 0.8800
N2B C11B 1.300(7)
N2B C6B 1.458(8)
N2B H1CB 0.8800
C1B C2B 1.473(8)
C1B C4B 1.496(8)
C1B H1DB 1.0000
C2B C3B 1.504(7)
C2B H1EB 1.0000
C5B C7B 1.507(10)
C5B C11B 1.559(8)
C5B H1FB 1.0000
C6B C12B 1.533(11)
C6B H1GB 0.9900
C6B H1HB 0.9900
C7B C8' 1.503(18)
C7B C8B 1.592(16)
C7B H1IB 0.9900
C7B H1JB 0.9900
C8B C9B 1.50(2)
C8B C10B 1.58(3)
C8B H1KB 1.0000
C9B H1LB 0.9800
C9B H1MB 0.9800
C9B H1NB 0.9800
C10B H1OB 0.9800
C10B H1PB 0.9800
C10B H1QB 0.9800
C8' C9' 1.47(2)
C8' C10' 1.51(3)
C8' H2KB 1.0000
C9' H2LB 0.9800
C9' H2MB 0.9800
C9' H2NB 0.9800
C10' H2OB 0.9800
C10' H2PB 0.9800
C10' H2QB 0.9800
C12B C13B 1.556(11)
C12B H1RB 0.9900
C12B H1SB 0.9900
C13B C15B 1.505(14)
C13B C14B 1.519(12)
C13B H1TB 1.0000
C14B H1UB 0.9800
C14B H1VB 0.9800
C14B H1WB 0.9800
C15B H1XB 0.9800
C15B H1YB 0.9800
C15B H1ZB 0.9800
O1C C1C 1.406(6)
O1C C2C 1.413(7)
O3C C3C 1.320(7)
O3C H1AC 0.8500
O2C C3C 1.220(7)
O4C C4C 1.235(7)
O5C C6C 1.244(8)
N1C C4C 1.337(7)
N1C C5C 1.442(7)
N1C H1BC 0.8800
N2C C6C 1.325(7)
N2C C11C 1.454(8)
N2C H1CC 0.8800
C1C C2C 1.469(8)
C1C C4C 1.509(8)
C1C H1DC 1.0000
C2C C3C 1.487(9)
C2C H1EC 1.0000
C5C C6C 1.532(8)
C5C C7C 1.541(8)
C5C H1FC 1.0000
C7C C8C 1.549(9)
C7C H1GC 0.9900
C7C H1HC 0.9900
C8C C9C 1.532(12)
C8C C10C 1.535(10)
C8C H1IC 1.0000
C9C H1JC 0.9800
C9C H1KC 0.9800
C9C H1LC 0.9800
C10C H1MC 0.9800
C10C H1NC 0.9800
C10C H1OC 0.9800
C11C C12C 1.498(9)
C11C H1PC 0.9900
C11C H1QC 0.9900
C12C C13C 1.582(13)
C12C H1RC 0.9900
C12C H1SC 0.9900
C13C C14C 1.528(11)
C13C C15C 1.543(13)
C13C H1TC 1.0000
C14C H1UC 0.9800
C14C H1VC 0.9800
C14C H1WC 0.9800
C15C H1XC 0.9800
C15C H1YC 0.9800
C15C H1ZC 0.9800
O1D C2D 1.420(8)
O1D C1D 1.421(6)
O3D C3D 1.308(8)
O3D H1AD 0.8500
O2D C3D 1.216(9)
O4D C4D 1.231(7)
O5D C6D 1.240(7)
N1D C4D 1.344(6)
N1D C5D 1.443(7)
N1D H1BD 0.8800
N2D C6D 1.307(8)
N2D C11D 1.452(8)
N2D H1CD 0.8800
C1D C2D 1.473(8)
C1D C4D 1.495(8)
C1D H1DD 1.0000
C2D C3D 1.497(9)
C2D H1ED 1.0000
C5D C7D 1.530(7)
C5D C6D 1.539(7)
C5D H1FD 1.0000
C7D C8D 1.523(8)
C7D H1GD 0.9900
C7D H1HD 0.9900
C8D C9D 1.495(10)
C8D C10D 1.509(9)
C8D H1ID 1.0000
C9D H1JD 0.9800
C9D H1KD 0.9800
C9D H1LD 0.9800
C10D H1MD 0.9800
C10D H1ND 0.9800
C10D H1OD 0.9800
C11D C12D 1.516(11)
C11D H1PD 0.9900
C11D H1QD 0.9900
C12D C13D 1.535(12)
C12D H1RD 0.9900
C12D H1SD 0.9900
C13D C15D 1.466(17)
C13D C14D 1.502(18)
C13D H1TD 1.0000
C14D H1UD 0.9800
C14D H1VD 0.9800
C14D H1WD 0.9800
C15D H1XD 0.9800
C15D H1YD 0.9800
C15D H1ZD 0.9800

loop_
_geom_hbond_atom_site_label_D
_geom_hbond_atom_site_label_H
_geom_hbond_atom_site_label_A
_geom_hbond_distance_DH
_geom_hbond_distance_HA
_geom_hbond_distance_DA
_geom_hbond_angle_DHA
_geom_hbond_site_symmetry_A
O3A H1AA O5B 0.85 1.71 2.536(6) 164.0 .
N1A H1BA O2B 0.88 1.99 2.842(6) 164.2 .
N2A H3CA O4C 0.88 1.98 2.856(6) 176.5 1_545
N2A H3CA O4C 0.88 1.98 2.856(6) 176.5 1_545
N2A H3CA O4C 0.88 1.98 2.856(6) 176.5 1_545
O3B H1AB O5A 0.85 1.70 2.523(6) 163.1 .
N1B H1BB O2A 0.88 1.96 2.826(7) 166.1 .
N2B H1CB O4D 0.88 2.09 2.928(6) 160.0 1_654
O3C H1AC O5D 0.85 1.72 2.543(6) 161.5 .
N1C H1BC O2D 0.88 1.98 2.838(7) 163.4 .
N2C H1CC O4A 0.88 2.05 2.916(7) 166.9 1_465
O3D H1AD O5C 0.85 1.71 2.543(7) 166.5 .
N1D H1BD O2C 0.88 1.96 2.826(7) 167.8 .
N2D H1CD O4B 0.88 2.03 2.886(7) 164.0 1_556

loop_
_geom_torsion_atom_site_label_1
_geom_torsion_atom_site_label_2
_geom_torsion_atom_site_label_3
_geom_torsion_atom_site_label_4
_geom_torsion
C2A O1A C1A C4A 106.7(6)
C1A O1A C2A C3A 106.4(6)
C4A C1A C2A O1A -106.7(6)
O1A C1A C2A C3A -105.4(6)
C4A C1A C2A C3A 147.9(5)
O1A C2A C3A O2A -29.2(9)
C1A C2A C3A O2A 36.8(9)
O1A C2A C3A O3A 152.9(5)
C1A C2A C3A O3A -141.1(6)
C5A N1A C4A O4A -6.6(9)
C5A N1A C4A C1A 172.6(5)
O1A C1A C4A O4A -9.7(8)
C2A C1A C4A O4A 57.0(8)
O1A C1A C4A N1A 171.1(5)
C2A C1A C4A N1A -122.2(6)
C4A N1A C5A C7A 132.3(5)
C4A N1A C5A C6A -106.8(6)
C11' N2A C6A O5A -8.8(19)
C11" N2A C6A O5A -8.2(19)
C11A N2A C6A O5A 7.4(13)
C11' N2A C6A C5A 170.4(17)
C11" N2A C6A C5A 170.9(17)
C11A N2A C6A C5A -173.5(10)
N1A C5A C6A O5A -23.0(7)
C7A C5A C6A O5A 99.1(6)
N1A C5A C6A N2A 157.8(5)
C7A C5A C6A N2A -80.1(6)
N1A C5A C7A C8A -56.4(7)
C6A C5A C7A C8A -177.9(5)
C5A C7A C8A C10A 177.8(6)
C5A C7A C8A C9A -59.2(7)
C6A N2A C11A C12A 63.9(16)
C11' N2A C11A C12A 153(7)
C11" N2A C11A C12A -173(7)
N2A C11A C12A C13A 51(2)
C11A C12A C13A C14A 69(2)
C11A C12A C13A C15A -171.6(16)
C6A N2A C11' C12' 135.3(14)
C11" N2A C11' C12' -42(16)
C11A N2A C11' C12' 37(5)
N2A C11' C12' C13' -59(3)
C11' C12' C13' C15' -62(3)
C11' C12' C13' C14' 178(2)
C6A N2A C11" C12" 87(2)
C11' N2A C11" C12" 91(17)
C11A N2A C11" C12" 22(5)
N2A C11" C12" C13" 57(3)
C11" C12" C13" C14" 53(3)
C11" C12" C13" C15" -180(2)
C2B O1B C1B C4B 108.1(6)
C1B O1B C2B C3B 105.3(6)
C4B C1B C2B O1B -106.2(6)
O1B C1B C2B C3B -106.8(6)
C4B C1B C2B C3B 147.0(5)
O1B C2B C3B O2B -26.4(9)
C1B C2B C3B O2B 39.7(8)
O1B C2B C3B O3B 154.9(5)
C1B C2B C3B O3B -139.1(6)
C5B N1B C4B O4B -6.3(10)
C5B N1B C4B C1B 173.7(5)
O1B C1B C4B O4B -11.3(8)
C2B C1B C4B O4B 55.8(8)
O1B C1B C4B N1B 168.7(5)
C2B C1B C4B N1B -124.2(6)
C4B N1B C5B C7B 133.6(6)
C4B N1B C5B C11B -105.7(6)
C11B N2B C6B C12B 101.3(8)
N1B C5B C7B C8' -69.4(12)
C11B C5B C7B C8' 169.6(10)
N1B C5B C7B C8B -48.9(9)
C11B C5B C7B C8B -169.8(7)
C8' C7B C8B C9B 72(2)
C5B C7B C8B C9B -63.9(14)
C8' C7B C8B C10B -50(2)
C5B C7B C8B C10B 174.0(10)
C5B C7B C8' C9' 70.5(17)
C8B C7B C8' C9' 16.9(18)
C5B C7B C8' C10' -51.1(19)
C8B C7B C8' C10' -105(3)
C6B N2B C11B O5B -1.2(11)
C6B N2B C11B C5B 175.4(6)
N1B C5B C11B O5B -25.9(8)
C7B C5B C11B O5B 97.6(7)
N1B C5B C11B N2B 157.4(6)
C7B C5B C11B N2B -79.1(7)
N2B C6B C12B C13B -74.1(7)
C6B C12B C13B C15B 165.8(6)
C6B C12B C13B C14B -69.5(9)
C2C O1C C1C C4C 107.5(6)
C1C O1C C2C C3C 107.0(5)
C4C C1C C2C O1C -106.4(5)
O1C C1C C2C C3C -105.7(6)
C4C C1C C2C C3C 147.9(5)
O1C C2C C3C O2C -30.3(7)
C1C C2C C3C O2C 35.9(7)
O1C C2C C3C O3C 153.7(4)
C1C C2C C3C O3C -140.1(5)
C5C N1C C4C O4C -6.6(9)
C5C N1C C4C C1C 172.5(5)
O1C C1C C4C O4C -9.8(8)
C2C C1C C4C O4C 57.3(7)
O1C C1C C4C N1C 171.0(5)
C2C C1C C4C N1C -121.9(6)
C4C N1C C5C C6C -108.5(6)
C4C N1C C5C C7C 131.0(6)
C11C N2C C6C O5C -0.4(9)
C11C N2C C6C C5C 177.2(5)
N1C C5C C6C O5C -21.0(7)
C7C C5C C6C O5C 100.6(6)
N1C C5C C6C N2C 161.4(5)
C7C C5C C6C N2C -77.0(6)
N1C C5C C7C C8C -54.8(7)
C6C C5C C7C C8C -176.0(5)
C5C C7C C8C C9C -58.5(8)
C5C C7C C8C C10C 179.3(6)
C6C N2C C11C C12C 108.5(7)
N2C C11C C12C C13C 73.9(7)
C11C C12C C13C C14C -162.1(7)
C11C C12C C13C C15C 74.6(8)
C2D O1D C1D C4D 108.8(6)
C1D O1D C2D C3D 106.5(6)
C4D C1D C2D O1D -106.3(6)
O1D C1D C2D C3D -106.5(6)
C4D C1D C2D C3D 147.2(5)
O1D C2D C3D O2D -28.5(7)
C1D C2D C3D O2D 38.2(8)
O1D C2D C3D O3D 153.7(5)
C1D C2D C3D O3D -139.6(5)
C5D N1D C4D O4D -6.1(9)
C5D N1D C4D C1D 171.4(5)
O1D C1D C4D O4D -11.5(8)
C2D C1D C4D O4D 56.0(8)
O1D C1D C4D N1D 170.9(5)
C2D C1D C4D N1D -121.6(5)
C4D N1D C5D C7D 131.3(5)
C4D N1D C5D C6D -107.0(6)
C11D N2D C6D O5D -0.1(8)
C11D N2D C6D C5D 177.2(5)
N1D C5D C6D O5D -25.9(6)
C7D C5D C6D O5D 96.5(6)
N1D C5D C6D N2D 156.9(5)
C7D C5D C6D N2D -80.7(6)
N1D C5D C7D C8D -51.8(7)
C6D C5D C7D C8D -173.7(5)
C5D C7D C8D C9D -57.6(7)
C5D C7D C8D C10D 178.3(6)
C6D N2D C11D C12D -174.5(6)
N2D C11D C12D C13D -171.6(7)
C11D C12D C13D C15D 172.7(12)
C11D C12D C13D C14D -62.0(11)
